data_7031828
loop_
_publ_author_name
'Hermosilla-Ib\'a\~nez, Patricio'
'Ca\~non-Mancisidor, Walter'
'Costamagna, Juan'
'Vega, Andr\'es'
'Paredes-Garc\'ia, Ver\'onica'
'Garland, Maria Teresa'
'Le Fur, Eric'
'Cador, Olivier'
'Spodine, Evgenia'
'Venegas-Yazigi, Diego'

_publ_section_title
;
 Crystal lattice effect on the quenching of the intracluster magnetic
 interaction in [V12B18O60H6](10-) polyoxometalate.
;
_journal_issue 37
_journal_name_full 'Dalton transactions (Cambridge, England : 2003)'
_journal_page_first 14132
_journal_page_last 14141
_journal_paper_doi 10.1039/c4dt01561d
_journal_volume 43
_journal_year 2014
_chemical_formula_moiety '(NH4)8(N2C3H12)(V12B18O60H6) 5.24 H2O '
_chemical_formula_sum 'C3 H60.48 B18 N10 O65.24 V12'
_chemical_formula_weight 2086.84
_chemical_name_systematic
; 
 ? 
;
_space_group_IT_number 15
_symmetry_cell_setting monoclinic
_symmetry_space_group_name_Hall '-C 2yc'
_symmetry_space_group_name_H-M 'C 1 2/c 1'
_atom_sites_solution_primary direct
_atom_sites_solution_secondary difmap
_audit_creation_method SHELXL-97
_cell_angle_alpha 90.00
_cell_angle_beta 93.406(2)
_cell_angle_gamma 90.00
_cell_formula_units_Z 4
_cell_length_a 19.5778(19)
_cell_length_b 18.3702(17)
_cell_length_c 19.5431(19)
_cell_measurement_temperature 293(2)
_cell_volume 7016.2(12)
_computing_cell_refinement 'Bruker SMART'
_computing_data_collection 'Bruker SMART'
_computing_data_reduction 'Bruker SAINT'
_computing_structure_refinement 'SHELXL-97 (Sheldrick, 1997)'
_computing_structure_solution 'SHELXS-97 (Sheldrick, 1990)'
_diffrn_ambient_temperature 293(2)
_diffrn_measured_fraction_theta_full 1.000
_diffrn_measured_fraction_theta_max 1.000
_diffrn_radiation_monochromator graphite
_diffrn_radiation_source 'fine-focus sealed tube'
_diffrn_radiation_type MoK\a
_diffrn_radiation_wavelength 0.71073
_diffrn_reflns_av_R_equivalents 0.0445
_diffrn_reflns_av_sigmaI/netI 0.0446
_diffrn_reflns_limit_h_max 24
_diffrn_reflns_limit_h_min -24
_diffrn_reflns_limit_k_max 22
_diffrn_reflns_limit_k_min -22
_diffrn_reflns_limit_l_max 24
_diffrn_reflns_limit_l_min -24
_diffrn_reflns_number 23524
_diffrn_reflns_theta_full 26.00
_diffrn_reflns_theta_max 26.00
_diffrn_reflns_theta_min 1.52
_exptl_absorpt_coefficient_mu 1.647
_exptl_absorpt_correction_T_max 0.781
_exptl_absorpt_correction_T_min 0.694
_exptl_absorpt_correction_type multi-scan
_exptl_absorpt_process_details 'SADABS Bruker'
_exptl_crystal_colour red
_exptl_crystal_density_diffrn 1.935
_exptl_crystal_density_method 'not measured'
_exptl_crystal_description Polyhedron
_exptl_crystal_F_000 3975.7
_exptl_crystal_size_max 0.25
_exptl_crystal_size_mid 0.19
_exptl_crystal_size_min 0.15
_refine_diff_density_max 2.955
_refine_diff_density_min -0.510
_refine_diff_density_rms 0.196
_refine_ls_extinction_method none
_refine_ls_goodness_of_fit_ref 1.073
_refine_ls_matrix_type full
_refine_ls_number_parameters 528
_refine_ls_number_reflns 6904
_refine_ls_number_restraints 6
_refine_ls_restrained_S_all 1.072
_refine_ls_R_factor_all 0.0743
_refine_ls_R_factor_gt 0.0638
_refine_ls_shift/su_max 0.000
_refine_ls_shift/su_mean 0.000
_refine_ls_structure_factor_coef Fsqd
_refine_ls_weighting_details 'calc w=1/[\s^2^(Fo^2^)+(0.1331P)^2^+34.4671P] where P=(Fo^2^+2Fc^2^)/3'
_refine_ls_weighting_scheme calc
_refine_ls_wR_factor_gt 0.2038
_refine_ls_wR_factor_ref 0.2119
_reflns_number_gt 5570
_reflns_number_total 6904
_reflns_threshold_expression >2sigma(I)
_cod_data_source_file c4dt01561d2.cif
_cod_data_source_block Compound(1)_PaperII
_cod_depositor_comments 'Adding full bibliography for 7031828--7031831.cif.'
_cod_original_sg_symbol_H-M 'C 2/c'
_cod_database_code 7031828

loop_
_symmetry_equiv_pos_as_xyz
'x, y, z'
'-x, y, -z+1/2'
'x+1/2, y+1/2, z'
'-x+1/2, y+1/2, -z+1/2'
'-x, -y, -z'
'x, -y, z-1/2'
'-x+1/2, -y+1/2, -z'
'x+1/2, -y+1/2, z-1/2'

loop_
_atom_site_label
_atom_site_type_symbol
_atom_site_fract_x
_atom_site_fract_y
_atom_site_fract_z
_atom_site_U_iso_or_equiv
_atom_site_adp_type
_atom_site_occupancy
_atom_site_symmetry_multiplicity
_atom_site_calc_flag
_atom_site_refinement_flags
V1 V 0.31462(5) 0.58050(5) 0.08453(5) 0.0223(2) Uani 1 1 d .
V2 V 0.40954(5) 0.70807(5) 0.08299(5) 0.0237(2) Uani 1 1 d .
V3 V 0.41367(5) 0.85530(5) 0.01807(5) 0.0239(2) Uani 1 1 d .
V4 V 0.31443(5) 0.87136(5) 0.12894(5) 0.0214(2) Uani 1 1 d .
V5 V 0.16868(5) 0.82866(5) 0.15481(5) 0.0234(2) Uani 1 1 d .
V6 V 0.24927(5) 0.69078(5) 0.17359(5) 0.0234(2) Uani 1 1 d .
B1 B 0.5364(3) 0.6215(4) -0.0255(4) 0.0286(14) Uani 1 1 d .
B2 B 0.4124(3) 0.5964(3) -0.0344(3) 0.0236(13) Uani 1 1 d .
B3 B 0.3029(3) 0.5328(3) -0.0677(3) 0.0248(13) Uani 1 1 d .
B4 B 0.2214(4) 0.4289(4) -0.0919(4) 0.0346(16) Uani 1 1 d .
B5 B 0.1594(3) 0.5685(3) 0.1070(3) 0.0244(13) Uani 1 1 d .
B6 B 0.0998(4) 0.5733(4) 0.2152(3) 0.0273(14) Uani 1 1 d .
B7 B 0.0423(3) 0.7801(3) 0.0652(3) 0.0237(13) Uani 1 1 d .
B8 B 0.0935(3) 0.6800(3) 0.1377(3) 0.0228(13) Uani 1 1 d .
B9 B 0.1941(3) 0.5209(3) -0.0057(3) 0.0248(13) Uani 1 1 d .
O1 O 0.3841(2) 0.6217(2) 0.02985(19) 0.0252(8) Uani 1 1 d .
O2 O 0.3339(2) 0.6715(2) 0.1321(2) 0.0269(9) Uani 1 1 d .
O3 O 0.4790(2) 0.6886(2) 0.1286(2) 0.0393(11) Uani 1 1 d .
O4 O 0.4328(2) 0.7544(2) -0.00208(19) 0.0260(8) Uani 1 1 d .
O5 O 0.3858(2) 0.8078(2) 0.1003(2) 0.0266(9) Uani 1 1 d .
O6 O 0.39254(19) 0.8749(2) -0.0825(2) 0.0245(8) Uani 1 1 d .
O7 O 0.3389(2) 0.9164(2) 0.0426(2) 0.0287(9) Uani 1 1 d .
O8 O 0.22011(19) 0.9037(2) 0.1092(2) 0.0262(8) Uani 1 1 d .
O9 O 0.2627(2) 0.7939(2) 0.1682(2) 0.0262(9) Uani 1 1 d .
O10 O 0.0911(2) 0.8415(2) 0.08535(19) 0.0246(8) Uani 1 1 d .
O11 O 0.1552(2) 0.7239(2) 0.1533(2) 0.0252(8) Uani 1 1 d .
O12 O 0.22644(19) 0.6041(2) 0.11855(19) 0.0238(8) Uani 1 1 d .
O13 O 0.2697(2) 0.5347(2) 0.0005(2) 0.0259(8) Uani 1 1 d .
O14 O 0.3765(2) 0.5314(2) -0.0596(2) 0.0267(9) Uani 1 1 d .
O15 O 0.2802(2) 0.4649(2) -0.1053(2) 0.0316(9) Uani 1 1 d .
O16 O 0.2026(3) 0.3661(3) -0.1266(3) 0.0515(14) Uani 1 1 d .
H16 H 0.2288 0.3588 -0.1571 0.077 Uiso 1 1 calc R
O17 O 0.1794(2) 0.4532(2) -0.0462(2) 0.0337(10) Uani 1 1 d .
O18 O 0.4847(2) 0.5749(2) -0.0204(2) 0.0284(9) Uani 1 1 d .
O19 O 0.6026(2) 0.6007(3) -0.0091(3) 0.0504(13) Uani 1 1 d .
H19 H 0.6054 0.5562 -0.0109 0.076 Uiso 1 1 calc R
O20 O 0.1646(2) 0.5097(2) 0.0590(2) 0.0277(9) Uani 1 1 d .
O21 O 0.1393(2) 0.5366(2) 0.1722(2) 0.0323(10) Uani 1 1 d .
O22 O 0.0740(2) 0.6406(2) 0.1996(2) 0.0312(9) Uani 1 1 d .
O23 O 0.0842(3) 0.5432(3) 0.2770(2) 0.0482(13) Uani 1 1 d .
H23 H 0.0660 0.5034 0.2702 0.072 Uiso 1 1 calc R
O24 O 0.0366(2) 0.7271(2) 0.1178(2) 0.0248(8) Uani 1 1 d .
O25 O 0.1453(2) 0.8613(2) 0.2271(2) 0.0368(10) Uani 1 1 d .
O26 O -0.0269(2) 0.8090(2) 0.0490(2) 0.0323(10) Uani 1 1 d .
O27 O 0.3458(2) 0.9211(2) 0.1917(2) 0.0344(10) Uani 1 1 d .
O28 O 0.4844(2) 0.8994(2) 0.0360(2) 0.0349(10) Uani 1 1 d .
O29 O 0.3481(2) 0.5149(2) 0.1312(2) 0.0328(10) Uani 1 1 d .
O30 O 0.2582(2) 0.6655(2) 0.2530(2) 0.0377(10) Uani 1 1 d .
O100 O 0.2500 0.7500 0.0000 0.094(7) Uani 0.50 2 d SP
N1 N 0.4971(4) 0.4707(4) 0.8733(3) 0.0574(18) Uani 1 1 d .
H1A H 0.4948 0.4974 0.9111 0.086 Uiso 1 1 calc R
H1B H 0.5358 0.4452 0.8756 0.086 Uiso 1 1 calc R
H1C H 0.4615 0.4405 0.8696 0.086 Uiso 1 1 calc R
C1 C 0.5000 0.4749(9) 0.7500 0.086(5) Uani 1 2 d S
H1D H 0.4600 0.4438 0.7448 0.103 Uiso 0.50 1 calc PR
H1E H 0.5400 0.4438 0.7552 0.103 Uiso 0.50 1 calc PR
C2 C 0.4956(6) 0.5190(6) 0.8130(5) 0.072(3) Uani 1 1 d .
H2A H 0.5338 0.5527 0.8172 0.087 Uiso 1 1 calc R
H2B H 0.4536 0.5470 0.8103 0.087 Uiso 1 1 calc R
O32W O 0.3246(9) 0.3528(8) 0.1240(8) 0.083(4) Uani 0.50 1 d P
O33W O 0.2689(15) 0.3802(14) 0.0847(19) 0.148(11) Uani 0.40 1 d P
O34W O 0.1489(14) 0.3454(16) 0.1564(14) 0.080(7) Uani 0.27 1 d PU
O35W O 0.1133(12) 0.3796(11) 0.104(2) 0.165(15) Uani 0.40 1 d P
O36W O 0.1744(15) 0.3667(10) 0.0918(11) 0.073(7) Uani 0.30 1 d P
N4 N 0.9185(4) 0.7293(4) 0.1852(4) 0.075(2) Uani 1 1 d .
N2 N 0.0388(4) 0.5453(4) 0.4099(3) 0.0551(17) Uani 1 1 d .
N3 N 0.2695(3) 0.4975(4) 0.2488(3) 0.0507(16) Uani 1 1 d .
N5 N 0.3783(6) 0.3773(8) 0.8474(7) 0.136(5) Uani 1 1 d .
O31W O 0.8739(12) 0.7101(11) 0.0186(10) 0.135(8) Uani 0.50 1 d P

loop_
_atom_site_aniso_label
_atom_site_aniso_U_11
_atom_site_aniso_U_22
_atom_site_aniso_U_33
_atom_site_aniso_U_23
_atom_site_aniso_U_13
_atom_site_aniso_U_12
V1 0.0254(5) 0.0182(5) 0.0239(5) 0.0052(4) 0.0067(4) 0.0041(4)
V2 0.0260(5) 0.0220(5) 0.0235(5) 0.0018(4) 0.0047(4) 0.0032(4)
V3 0.0231(5) 0.0214(5) 0.0280(5) -0.0019(4) 0.0067(4) -0.0021(4)
V4 0.0236(5) 0.0177(5) 0.0231(5) -0.0043(4) 0.0036(4) -0.0006(4)
V5 0.0264(5) 0.0222(5) 0.0224(5) -0.0023(4) 0.0071(4) 0.0009(4)
V6 0.0283(5) 0.0208(5) 0.0213(5) 0.0028(4) 0.0041(4) 0.0021(4)
B1 0.027(3) 0.028(3) 0.030(3) 0.004(3) 0.005(3) 0.008(3)
B2 0.024(3) 0.022(3) 0.026(3) 0.001(2) 0.005(2) 0.003(2)
B3 0.030(3) 0.019(3) 0.026(3) 0.001(2) 0.006(3) -0.001(2)
B4 0.041(4) 0.030(4) 0.033(4) -0.001(3) 0.004(3) 0.000(3)
B5 0.032(3) 0.017(3) 0.025(3) 0.002(2) 0.006(3) 0.000(2)
B6 0.031(3) 0.025(3) 0.027(3) 0.005(3) 0.010(3) 0.003(3)
B7 0.024(3) 0.022(3) 0.026(3) 0.004(2) 0.009(2) 0.002(2)
B8 0.027(3) 0.019(3) 0.023(3) 0.004(2) 0.006(2) 0.004(2)
B9 0.033(3) 0.016(3) 0.026(3) 0.000(2) 0.005(3) 0.003(2)
O1 0.032(2) 0.0194(19) 0.025(2) 0.0011(15) 0.0112(16) -0.0017(16)
O2 0.027(2) 0.022(2) 0.033(2) -0.0014(16) 0.0106(17) -0.0004(16)
O3 0.038(3) 0.039(3) 0.041(3) 0.004(2) -0.002(2) 0.007(2)
O4 0.034(2) 0.0196(19) 0.025(2) 0.0026(15) 0.0078(17) 0.0004(16)
O5 0.030(2) 0.021(2) 0.030(2) -0.0004(16) 0.0068(17) 0.0023(16)
O6 0.024(2) 0.0200(19) 0.030(2) -0.0032(15) 0.0052(16) 0.0013(15)
O7 0.032(2) 0.025(2) 0.030(2) 0.0027(17) 0.0103(17) 0.0046(17)
O8 0.024(2) 0.024(2) 0.031(2) 0.0016(16) 0.0054(16) 0.0005(16)
O9 0.026(2) 0.0207(19) 0.032(2) 0.0006(16) 0.0042(17) 0.0008(16)
O10 0.031(2) 0.0199(19) 0.0240(19) 0.0005(15) 0.0077(16) -0.0013(16)
O11 0.025(2) 0.0200(19) 0.031(2) 0.0029(16) 0.0022(16) 0.0034(15)
O12 0.0233(19) 0.0215(19) 0.027(2) -0.0026(15) 0.0043(16) 0.0028(15)
O13 0.027(2) 0.026(2) 0.026(2) 0.0035(16) 0.0101(16) 0.0019(16)
O14 0.028(2) 0.0185(19) 0.034(2) 0.0023(16) 0.0047(17) 0.0019(16)
O15 0.038(2) 0.026(2) 0.032(2) -0.0038(17) 0.0077(18) -0.0042(18)
O16 0.060(3) 0.040(3) 0.057(3) -0.019(2) 0.024(3) -0.016(2)
O17 0.041(2) 0.028(2) 0.033(2) -0.0082(18) 0.0100(19) -0.0023(18)
O18 0.027(2) 0.022(2) 0.036(2) 0.0058(17) 0.0036(17) 0.0033(16)
O19 0.030(2) 0.036(3) 0.085(4) 0.021(3) 0.003(2) 0.006(2)
O20 0.036(2) 0.0185(19) 0.030(2) 0.0006(16) 0.0098(17) 0.0015(17)
O21 0.042(2) 0.026(2) 0.030(2) 0.0074(17) 0.0124(19) 0.0075(18)
O22 0.038(2) 0.025(2) 0.032(2) 0.0083(17) 0.0146(18) 0.0069(18)
O23 0.067(4) 0.042(3) 0.038(3) 0.020(2) 0.027(2) 0.023(3)
O24 0.025(2) 0.0209(19) 0.029(2) 0.0050(16) 0.0046(16) 0.0041(15)
O25 0.045(3) 0.039(3) 0.028(2) -0.0051(19) 0.0101(19) 0.005(2)
O26 0.030(2) 0.028(2) 0.039(2) 0.0087(18) 0.0047(18) 0.0053(17)
O27 0.038(2) 0.030(2) 0.036(2) -0.0147(18) -0.0002(19) -0.0053(18)
O28 0.033(2) 0.035(2) 0.037(2) -0.0026(19) 0.0026(19) -0.0092(19)
O29 0.036(2) 0.031(2) 0.032(2) 0.0124(18) 0.0049(18) 0.0120(18)
O30 0.045(3) 0.038(2) 0.031(2) 0.0081(19) 0.006(2) 0.006(2)
O100 0.104(17) 0.106(17) 0.069(13) 0.003(12) -0.013(12) 0.016(14)
N1 0.080(5) 0.050(4) 0.042(4) -0.006(3) 0.002(3) 0.021(4)
C1 0.131(15) 0.086(11) 0.040(7) 0.000 0.004(8) 0.000
C2 0.079(7) 0.083(7) 0.056(5) 0.003(5) 0.009(5) 0.025(5)
O32W 0.093(11) 0.065(9) 0.094(11) -0.009(8) 0.026(9) -0.002(8)
O33W 0.12(2) 0.091(17) 0.23(3) 0.04(2) -0.01(2) -0.021(15)
O34W 0.080(7) 0.080(7) 0.080(7) 0.0001(10) 0.0048(11) -0.0004(10)
O35W 0.086(16) 0.051(11) 0.34(4) 0.050(18) -0.10(2) -0.024(11)
O36W 0.12(2) 0.042(11) 0.056(12) 0.014(9) 0.028(13) -0.014(12)
N4 0.073(5) 0.072(5) 0.083(6) 0.029(4) 0.039(4) 0.016(4)
N2 0.055(4) 0.064(4) 0.048(4) 0.006(3) 0.015(3) 0.020(3)
N3 0.056(4) 0.055(4) 0.043(3) 0.016(3) 0.015(3) 0.002(3)
N5 0.071(7) 0.164(12) 0.174(12) -0.071(10) 0.014(7) 0.016(7)
O31W 0.170(19) 0.107(13) 0.124(15) 0.011(11) -0.025(13) -0.105(14)

loop_
_atom_type_symbol
_atom_type_description
_atom_type_scat_dispersion_real
_atom_type_scat_dispersion_imag
_atom_type_scat_source
C C 0.0033 0.0016 'International Tables Vol C Tables 4.2.6.8 and 6.1.1.4'
H H 0.0000 0.0000 'International Tables Vol C Tables 4.2.6.8 and 6.1.1.4'
B B 0.0013 0.0007 'International Tables Vol C Tables 4.2.6.8 and 6.1.1.4'
N N 0.0061 0.0033 'International Tables Vol C Tables 4.2.6.8 and 6.1.1.4'
O O 0.0106 0.0060 'International Tables Vol C Tables 4.2.6.8 and 6.1.1.4'
V V 0.3005 0.5294 'International Tables Vol C Tables 4.2.6.8 and 6.1.1.4'

loop_
_geom_angle_atom_site_label_1
_geom_angle_atom_site_label_2
_geom_angle_atom_site_label_3
_geom_angle
_geom_angle_site_symmetry_1
_geom_angle_site_symmetry_3
O29 V1 O1 109.1(2) . .
O29 V1 O12 108.18(19) . .
O1 V1 O12 140.65(17) . .
O29 V1 O2 108.1(2) . .
O1 V1 O2 78.71(16) . .
O12 V1 O2 78.13(16) . .
O29 V1 O13 106.9(2) . .
O1 V1 O13 90.04(16) . .
O12 V1 O13 91.05(16) . .
O2 V1 O13 145.02(17) . .
O29 V1 V2 110.88(17) . .
O1 V1 V2 39.67(11) . .
O12 V1 V2 113.26(12) . .
O2 V1 V2 39.29(11) . .
O13 V1 V2 124.35(11) . .
O29 V1 V6 110.28(16) . .
O1 V1 V6 113.21(12) . .
O12 V1 V6 39.73(11) . .
O2 V1 V6 38.64(11) . .
O13 V1 V6 125.22(12) . .
V2 V1 V6 76.35(3) . .
O3 V2 O5 108.5(2) . .
O3 V2 O2 107.0(2) . .
O5 V2 O2 92.49(17) . .
O3 V2 O1 107.1(2) . .
O5 V2 O1 144.42(18) . .
O2 V2 O1 78.58(16) . .
O3 V2 O4 109.6(2) . .
O5 V2 O4 78.74(16) . .
O2 V2 O4 143.29(18) . .
O1 V2 O4 88.09(16) . .
O3 V2 V3 112.93(17) . .
O5 V2 V3 39.33(12) . .
O2 V2 V3 124.46(12) . .
O1 V2 V3 121.60(12) . .
O4 V2 V3 39.49(11) . .
O3 V2 V1 108.86(17) . .
O5 V2 V1 125.95(13) . .
O2 V2 V1 39.48(12) . .
O1 V2 V1 39.35(11) . .
O4 V2 V1 121.89(13) . .
V3 V2 V1 138.16(4) . .
O28 V3 O7 107.8(2) . .
O28 V3 O5 109.0(2) . .
O7 V3 O5 78.51(16) . .
O28 V3 O4 110.4(2) . .
O7 V3 O4 140.11(18) . .
O5 V3 O4 78.72(16) . .
O28 V3 O6 104.1(2) . .
O7 V3 O6 91.37(17) . .
O5 V3 O6 146.92(17) . .
O4 V3 O6 90.19(16) . .
O28 V3 V2 113.79(17) . .
O7 V3 V2 112.42(12) . .
O5 V3 V2 39.07(11) . .
O4 V3 V2 39.73(11) . .
O6 V3 V2 124.44(11) . .
O28 V3 V4 112.00(16) . .
O7 V3 V4 39.80(12) . .
O5 V3 V4 38.80(11) . .
O4 V3 V4 112.42(12) . .
O6 V3 V4 125.49(12) . .
V2 V3 V4 75.43(3) . .
O27 V4 O5 108.2(2) . .
O27 V4 O9 107.3(2) . .
O5 V4 O9 94.32(17) . .
O27 V4 O8 106.7(2) . .
O5 V4 O8 144.89(17) . .
O9 V4 O8 77.94(17) . .
O27 V4 O7 108.2(2) . .
O5 V4 O7 77.76(16) . .
O9 V4 O7 144.33(18) . .
O8 V4 O7 88.77(17) . .
O27 V4 V3 111.65(16) . .
O5 V4 V3 38.92(12) . .
O9 V4 V3 126.17(12) . .
O8 V4 V3 122.03(12) . .
O7 V4 V3 38.92(12) . .
O27 V4 V5 109.70(16) . .
O5 V4 V5 126.65(12) . .
O9 V4 V5 38.93(12) . .
O8 V4 V5 39.14(11) . .
O7 V4 V5 122.18(13) . .
V3 V4 V5 138.53(4) . .
O25 V5 O11 109.5(2) . .
O25 V5 O9 108.4(2) . .
O11 V5 O9 78.70(16) . .
O25 V5 O8 108.4(2) . .
O11 V5 O8 139.97(17) . .
O9 V5 O8 77.57(16) . .
O25 V5 O10 107.9(2) . .
O11 V5 O10 90.54(16) . .
O9 V5 O10 143.74(16) . .
O8 V5 O10 89.92(16) . .
O25 V5 V6 112.24(17) . .
O11 V5 V6 40.01(12) . .
O9 V5 V6 38.83(12) . .
O8 V5 V6 111.77(12) . .
O10 V5 V6 123.98(12) . .
O25 V5 V4 111.46(18) . .
O11 V5 V4 112.48(12) . .
O9 V5 V4 38.48(11) . .
O8 V5 V4 39.21(12) . .
O10 V5 V4 122.93(12) . .
V6 V5 V4 75.23(3) . .
O30 V6 O9 109.2(2) . .
O30 V6 O2 107.8(2) . .
O9 V6 O2 91.97(17) . .
O30 V6 O11 109.2(2) . .
O9 V6 O11 79.17(16) . .
O2 V6 O11 142.81(17) . .
O30 V6 O12 107.6(2) . .
O9 V6 O12 143.26(17) . .
O2 V6 O12 78.04(16) . .
O11 V6 O12 87.72(16) . .
O30 V6 V5 112.68(17) . .
O9 V6 V5 39.67(12) . .
O2 V6 V5 124.43(12) . .
O11 V6 V5 39.64(11) . .
O12 V6 V5 121.25(12) . .
O30 V6 V1 109.68(17) . .
O9 V6 V1 124.77(13) . .
O2 V6 V1 39.09(12) . .
O11 V6 V1 121.32(12) . .
O12 V6 V1 39.20(11) . .
V5 V6 V1 137.58(4) . .
O18 B1 O26 122.4(6) . 7_565
O18 B1 O19 121.0(6) . .
O26 B1 O19 116.6(6) 7_565 .
O14 B2 O1 110.3(5) . .
O14 B2 O18 106.3(4) . .
O1 B2 O18 109.3(5) . .
O14 B2 O10 113.1(5) . 7_565
O1 B2 O10 108.5(4) . 7_565
O18 B2 O10 109.1(4) . 7_565
O14 B3 O8 110.2(5) . 7_565
O14 B3 O15 107.8(5) . .
O8 B3 O15 108.4(5) 7_565 .
O14 B3 O13 112.4(5) . .
O8 B3 O13 109.4(5) 7_565 .
O15 B3 O13 108.6(4) . .
O17 B4 O15 122.0(6) . .
O17 B4 O16 117.0(6) . .
O15 B4 O16 121.0(6) . .
O20 B5 O12 109.6(5) . .
O20 B5 O21 107.3(5) . .
O12 B5 O21 109.0(5) . .
O20 B5 O6 112.5(5) . 7_565
O12 B5 O6 108.6(4) . 7_565
O21 B5 O6 109.7(5) . 7_565
O21 B6 O22 122.0(5) . .
O21 B6 O23 120.5(5) . .
O22 B6 O23 117.5(5) . .
O24 B7 O26 106.9(4) . .
O24 B7 O4 110.5(5) . 7_565
O26 B7 O4 108.4(5) . 7_565
O24 B7 O10 113.4(5) . .
O26 B7 O10 110.2(5) . .
O4 B7 O10 107.4(4) 7_565 .
O24 B8 O11 109.8(4) . .
O24 B8 O22 106.3(4) . .
O11 B8 O22 110.3(5) . .
O24 B8 O6 112.1(5) . 7_565
O11 B8 O6 109.4(4) . 7_565
O22 B8 O6 108.8(4) . 7_565
O20 B9 O7 110.6(5) . 7_565
O20 B9 O17 105.8(5) . .
O7 B9 O17 108.9(5) 7_565 .
O20 B9 O13 113.6(5) . .
O7 B9 O13 107.9(4) 7_565 .
O17 B9 O13 110.0(5) . .
B2 O1 V1 131.2(3) . .
B2 O1 V2 127.8(3) . .
V1 O1 V2 100.98(17) . .
V6 O2 V2 148.4(2) . .
V6 O2 V1 102.28(18) . .
V2 O2 V1 101.23(18) . .
B7 O4 V3 130.6(3) 7_565 .
B7 O4 V2 128.6(3) 7_565 .
V3 O4 V2 100.79(18) . .
V2 O5 V4 144.5(2) . .
V2 O5 V3 101.59(18) . .
V4 O5 V3 102.27(18) . .
B5 O6 B8 112.3(4) 7_565 7_565
B5 O6 V3 121.7(3) 7_565 .
B8 O6 V3 122.7(3) 7_565 .
B9 O7 V3 130.2(3) 7_565 .
B9 O7 V4 128.5(3) 7_565 .
V3 O7 V4 101.28(18) . .
B3 O8 V5 131.3(4) 7_565 .
B3 O8 V4 127.0(3) 7_565 .
V5 O8 V4 101.65(18) . .
V6 O9 V4 145.8(2) . .
V6 O9 V5 101.50(18) . .
V4 O9 V5 102.59(18) . .
B2 O10 B7 112.8(4) 7_565 .
B2 O10 V5 122.7(3) 7_565 .
B7 O10 V5 122.2(3) . .
B8 O11 V5 131.0(3) . .
B8 O11 V6 128.6(3) . .
V5 O11 V6 100.35(18) . .
B5 O12 V1 130.8(3) . .
B5 O12 V6 128.2(3) . .
V1 O12 V6 101.07(18) . .
B9 O13 B3 113.4(4) . .
B9 O13 V1 121.4(3) . .
B3 O13 V1 122.7(3) . .
B3 O14 B2 118.9(4) . .
B4 O15 B3 122.5(5) . .
B4 O16 H16 109.5 . .
B4 O17 B9 122.0(5) . .
B1 O18 B2 122.5(5) . .
B1 O19 H19 109.5 . .
B9 O20 B5 121.0(4) . .
B6 O21 B5 121.9(5) . .
B6 O22 B8 121.1(5) . .
B6 O23 H23 109.5 . .
B7 O24 B8 120.7(4) . .
B1 O26 B7 121.0(5) 7_565 .
C2 N1 H1A 109.5 . .
C2 N1 H1B 109.5 . .
H1A N1 H1B 109.5 . .
C2 N1 H1C 109.5 . .
H1A N1 H1C 109.5 . .
H1B N1 H1C 109.5 . .
C2 C1 C2 113.6(13) . 2_656
C2 C1 H1D 108.8 . .
C2 C1 H1D 108.8 2_656 .
C2 C1 H1E 108.8 . .
C2 C1 H1E 108.8 2_656 .
H1D C1 H1E 107.7 . .
N1 C2 C1 109.7(9) . .
N1 C2 H2A 109.7 . .
C1 C2 H2A 109.7 . .
N1 C2 H2B 109.7 . .
C1 C2 H2B 109.7 . .
H2A C2 H2B 108.2 . .
O35W O34W O36W 53.2(19) . .
O36W O35W O34W 66.6(17) . .
O35W O36W O34W 60(2) . .

loop_
_geom_bond_atom_site_label_1
_geom_bond_atom_site_label_2
_geom_bond_distance
_geom_bond_site_symmetry_2
V1 O29 1.625(4) .
V1 O1 1.933(4) .
V1 O12 1.936(4) .
V1 O2 1.939(4) .
V1 O13 2.001(4) .
V1 V2 2.9922(14) .
V1 V6 3.0057(13) .
V2 O3 1.620(5) .
V2 O5 1.924(4) .
V2 O2 1.932(4) .
V2 O1 1.946(4) .
V2 O4 1.946(4) .
V2 V3 2.9904(14) .
V3 O28 1.625(4) .
V3 O7 1.928(4) .
V3 O5 1.935(4) .
V3 O4 1.936(4) .
V3 O6 2.017(4) .
V3 V4 3.0094(13) .
V4 O27 1.621(4) .
V4 O5 1.930(4) .
V4 O9 1.932(4) .
V4 O8 1.956(4) .
V4 O7 1.964(4) .
V4 V5 3.0305(13) .
V5 O25 1.625(4) .
V5 O11 1.942(4) .
V5 O9 1.951(4) .
V5 O8 1.953(4) .
V5 O10 1.990(4) .
V5 V6 2.9952(13) .
V6 O30 1.620(4) .
V6 O9 1.916(4) .
V6 O2 1.921(4) .
V6 O11 1.958(4) .
V6 O12 1.958(4) .
B1 O18 1.335(8) .
B1 O26 1.367(8) 7_565
B1 O19 1.371(8) .
B2 O14 1.457(7) .
B2 O1 1.477(7) .
B2 O18 1.478(7) .
B2 O10 1.514(7) 7_565
B3 O14 1.440(8) .
B3 O8 1.476(7) 7_565
B3 O15 1.500(7) .
B3 O13 1.519(7) .
B4 O17 1.326(9) .
B4 O15 1.366(9) .
B4 O16 1.379(9) .
B5 O20 1.439(7) .
B5 O12 1.472(8) .
B5 O21 1.477(7) .
B5 O6 1.512(7) 7_565
B6 O21 1.356(8) .
B6 O22 1.363(8) .
B6 O23 1.378(8) .
B7 O24 1.425(7) .
B7 O26 1.473(8) .
B7 O4 1.494(7) 7_565
B7 O10 1.515(8) .
B8 O24 1.445(7) .
B8 O11 1.470(8) .
B8 O22 1.480(7) .
B8 O6 1.513(7) 7_565
B9 O20 1.434(7) .
B9 O7 1.486(7) 7_565
B9 O17 1.493(7) .
B9 O13 1.498(8) .
O4 B7 1.494(7) 7_565
O6 B5 1.512(7) 7_565
O6 B8 1.513(7) 7_565
O7 B9 1.486(7) 7_565
O8 B3 1.476(7) 7_565
O10 B2 1.514(7) 7_565
O16 H16 0.8200 .
O19 H19 0.8200 .
O23 H23 0.8200 .
O26 B1 1.367(8) 7_565
N1 C2 1.474(11) .
N1 H1A 0.8900 .
N1 H1B 0.8900 .
N1 H1C 0.8900 .
C1 C2 1.480(13) .
C1 C2 1.480(13) 2_656
C1 H1D 0.9700 .
C1 H1E 0.9700 .
C2 H2A 0.9700 .
C2 H2B 0.9700 .
O32W O33W 1.39(3) .
O34W O35W 1.36(3) .
O34W O36W 1.44(3) .
O35W O36W 1.25(3) .
